data_1532141
loop_
_publ_author_name
'Sakamaki, K.'
'Wada, H.'
'Nozaki, H.'
'Kawai, M.'
'Onuki, Y.'

_publ_section_title
;
 Topochemical formation of van der Waals type niobium carbosulfide 1T-(Nb2
 S2 C)
;
_journal_name_full 'Journal of Alloys Compd.'
_journal_page_first 283
_journal_page_last 292
_journal_volume 339
_journal_year 2002
_chemical_formula_sum 'C Cu0.58 Nb2 S2'
_chemical_name_systematic 'Cu0.58 Nb2 S2 C'
_space_group_IT_number 164
_symmetry_space_group_name_Hall '-P 3 2"'
_symmetry_space_group_name_H-M 'P -3 m 1'
_cell_angle_alpha 90
_cell_angle_beta 90
_cell_angle_gamma 120
_cell_formula_units_Z 1
_cell_length_a 3.3168
_cell_length_b 3.3168
_cell_length_c 9.0245
_cell_volume 85.979
_citation_journal_id_ASTM JALCEU
_cod_data_source_file Sakamaki_JALCEU_2002_496.cif
_cod_data_source_block C1Cu0.58Nb2S2
_cod_original_formula_sum 'C1 Cu0.58 Nb2 S2'
_cod_database_code 1532141

loop_
_symmetry_equiv_pos_as_xyz
x,y,z
-y,x-y,z
-x+y,-x,z
y,x,-z
-x,-x+y,-z
x-y,-y,-z
-x,-y,-z
y,-x+y,-z
x-y,x,-z
-y,-x,z
x,x-y,z
-x+y,y,z

loop_
_atom_site_label
_atom_site_type_symbol
_atom_site_fract_x
_atom_site_fract_y
_atom_site_fract_z
_atom_site_occupancy
_atom_site_U_iso_or_equiv
S1 S 0.3333 0.6667 0.689 1 0.0
Nb1 Nb 0.3333 0.6667 0.127 1 0.0
Cu1 Cu 0.3333 0.6667 0.453 0.29 0.0
C1 C 0 0 0 1 0.0
